data_7216305
loop_
_publ_author_name
'Robin, Adeline Y.'
'Fromm, Katharina M.'
'Goesmann, Helmut'
'Bernardinelli, G&#xFFFD;rald'

_publ_section_title
;
 Structural relationship of two coordination polymers of Cu(i) with the
 ligand ethanediyl bis(isonicotinate)Electronic supplementary information
 (ESI) available: Selected crystal data, views of 2, and colour pictures
 of Fig. 3c and d. See http://www.rsc.org/suppdata/ce/b3/b309410c/
;
_journal_issue 71
_journal_name_full CrystEngComm
_journal_page_first 405
_journal_paper_doi 10.1039/b309410c
_journal_volume 5
_journal_year 2003
_chemical_formula_moiety C14H12N2O4
_chemical_formula_sum 'C14 H12 N2 O4'
_chemical_formula_weight 272.26
_chemical_name_systematic
;
?
;
_space_group_IT_number 14
_symmetry_cell_setting monoclinic
_symmetry_space_group_name_Hall '-P 2ybc'
_symmetry_space_group_name_H-M 'P 1 21/c 1'
_atom_sites_solution_hydrogens geom
_atom_sites_solution_primary direct
_atom_sites_solution_secondary difmap
_audit_creation_method SHELXL-97
_cell_angle_alpha 90.00
_cell_angle_beta 109.047(18)
_cell_angle_gamma 90.00
_cell_formula_units_Z 2
_cell_length_a 6.9688(11)
_cell_length_b 10.6469(14)
_cell_length_c 8.8115(14)
_cell_measurement_temperature 293(2)
_cell_volume 617.99(17)
_computing_cell_refinement Xred
_computing_data_collection Stoe
_computing_data_reduction Xred
_computing_molecular_graphics Schakal
_computing_publication_material Word
_computing_structure_refinement 'SHELXL-97 (Sheldrick, 1997)'
_computing_structure_solution 'SHELXS-97 (Sheldrick, 1990)'
_diffrn_ambient_temperature 293(2)
_diffrn_measured_fraction_theta_full 0.926
_diffrn_measured_fraction_theta_max 0.926
_diffrn_measurement_device_type 'Stoe IPDS'
_diffrn_measurement_method 'Omega scan'
_diffrn_radiation_monochromator graphite
_diffrn_radiation_source 'fine-focus sealed tube'
_diffrn_radiation_type MoK\a
_diffrn_radiation_wavelength 0.71073
_diffrn_reflns_av_R_equivalents 0.0425
_diffrn_reflns_av_sigmaI/netI 0.0362
_diffrn_reflns_limit_h_max 9
_diffrn_reflns_limit_h_min -9
_diffrn_reflns_limit_k_max 14
_diffrn_reflns_limit_k_min -14
_diffrn_reflns_limit_l_max 11
_diffrn_reflns_limit_l_min -11
_diffrn_reflns_number 6383
_diffrn_reflns_theta_full 28.08
_diffrn_reflns_theta_max 28.08
_diffrn_reflns_theta_min 3.09
_exptl_absorpt_coefficient_mu 0.109
_exptl_absorpt_correction_type numerical
_exptl_crystal_density_diffrn 1.463
_exptl_crystal_density_method 'not measured'
_exptl_crystal_F_000 284
_exptl_crystal_size_max 0.4
_exptl_crystal_size_mid 0.4
_exptl_crystal_size_min 0.25
_refine_diff_density_max 0.180
_refine_diff_density_min -0.277
_refine_diff_density_rms 0.073
_refine_ls_extinction_method none
_refine_ls_goodness_of_fit_ref 0.884
_refine_ls_hydrogen_treatment mixed
_refine_ls_matrix_type full
_refine_ls_number_parameters 91
_refine_ls_number_reflns 1393
_refine_ls_number_restraints 0
_refine_ls_restrained_S_all 0.884
_refine_ls_R_factor_all 0.0589
_refine_ls_R_factor_gt 0.0371
_refine_ls_shift/su_max 0.008
_refine_ls_shift/su_mean 0.003
_refine_ls_structure_factor_coef Fsqd
_refine_ls_weighting_details 'calc w=1/[\s^2^(Fo^2^)+(0.0655P)^2^+0.0000P] where P=(Fo^2^+2Fc^2^)/3'
_refine_ls_weighting_scheme calc
_refine_ls_wR_factor_gt 0.0926
_refine_ls_wR_factor_ref 0.0983
_reflns_number_gt 919
_reflns_number_total 1393
_reflns_threshold_expression >2sigma(I)
_cod_data_source_file b309410c.txt
_cod_data_source_block LigandL,1
_cod_depositor_comments
;
The following automatic conversions were performed:

'_symmetry_cell_setting' value 'Monoclinic' changed to 'monoclinic'
according to
/usr/data/users/saulius/automatic-downloads/retrospective/RSC/lib/dictionaries/cif_core.dic
dictionary named 'cif_core.dic' version 2.4.2 from 2011-04-26.

Automatic conversion script
Id: cif_fix_values 2281 2013-09-26 08:29:07Z andrius 
;
_cod_original_cell_volume 617.99(16)
_cod_original_sg_symbol_H-M P2(1)/c
_cod_database_code 7216305

loop_
_symmetry_equiv_pos_as_xyz
'x, y, z'
'-x, y+1/2, -z+1/2'
'-x, -y, -z'
'x, -y-1/2, z-1/2'

loop_
_atom_site_label
_atom_site_type_symbol
_atom_site_fract_x
_atom_site_fract_y
_atom_site_fract_z
_atom_site_U_iso_or_equiv
_atom_site_adp_type
_atom_site_occupancy
_atom_site_symmetry_multiplicity
_atom_site_calc_flag
_atom_site_refinement_flags
O2 O 0.11568(15) 1.00125(8) -0.28568(10) 0.0306(3) Uani 1 1 d .
O1 O 0.16346(18) 0.80731(9) -0.17920(11) 0.0406(3) Uani 1 1 d .
C2 C 0.2435(2) 1.11468(12) 0.01087(14) 0.0285(3) Uani 1 1 d .
H2 H 0.1950 1.1656 -0.0794 0.034 Uiso 1 1 calc R
C1 C 0.3133(2) 1.16672(13) 0.16408(15) 0.0340(4) Uani 1 1 d .
H1 H 0.3105 1.2536 0.1735 0.041 Uiso 1 1 calc R
C3 C 0.3863(2) 0.97415(13) 0.28164(16) 0.0337(4) Uani 1 1 d .
H3 H 0.4347 0.9253 0.3738 0.040 Uiso 1 1 calc R
C4 C 0.3204(2) 0.91312(12) 0.13441(15) 0.0295(3) Uani 1 1 d .
H4 H 0.3247 0.8260 0.1285 0.035 Uiso 1 1 calc R
C5 C 0.24789(19) 0.98547(11) -0.00398(13) 0.0233(3) Uani 1 1 d .
C6 C 0.1732(2) 0.91942(12) -0.16279(15) 0.0257(3) Uani 1 1 d .
C7 C 0.0337(2) 0.94536(12) -0.44370(14) 0.0327(4) Uani 1 1 d .
H7A H -0.0801 0.8909 -0.4494 0.039 Uiso 1 1 calc R
H7B H 0.1366 0.8967 -0.4695 0.039 Uiso 1 1 calc R
N1 N 0.38438(19) 1.09837(11) 0.29907(13) 0.0352(3) Uani 1 1 d .

loop_
_atom_site_aniso_label
_atom_site_aniso_U_11
_atom_site_aniso_U_22
_atom_site_aniso_U_33
_atom_site_aniso_U_23
_atom_site_aniso_U_13
_atom_site_aniso_U_12
O2 0.0450(6) 0.0272(5) 0.0147(4) -0.0008(3) 0.0031(4) -0.0005(4)
O1 0.0660(8) 0.0259(5) 0.0255(5) -0.0020(4) 0.0090(5) 0.0028(5)
C2 0.0345(8) 0.0296(7) 0.0192(6) 0.0018(5) 0.0061(6) 0.0001(6)
C1 0.0436(9) 0.0287(7) 0.0265(7) -0.0023(5) 0.0069(6) -0.0019(6)
C3 0.0389(9) 0.0386(8) 0.0197(7) 0.0036(5) 0.0046(6) 0.0013(6)
C4 0.0344(8) 0.0281(7) 0.0239(6) 0.0022(5) 0.0069(6) -0.0001(6)
C5 0.0217(7) 0.0296(6) 0.0189(6) -0.0006(4) 0.0070(6) -0.0012(5)
C6 0.0286(7) 0.0284(7) 0.0201(6) 0.0008(5) 0.0078(5) 0.0017(5)
C7 0.0488(10) 0.0287(7) 0.0162(6) -0.0032(5) 0.0045(6) -0.0009(6)
N1 0.0413(8) 0.0385(7) 0.0218(6) -0.0033(4) 0.0049(5) -0.0012(5)

loop_
_atom_type_symbol
_atom_type_description
_atom_type_scat_dispersion_real
_atom_type_scat_dispersion_imag
_atom_type_scat_source
C C 0.0033 0.0016 'International Tables Vol C Tables 4.2.6.8 and 6.1.1.4'
H H 0.0000 0.0000 'International Tables Vol C Tables 4.2.6.8 and 6.1.1.4'
O O 0.0106 0.0060 'International Tables Vol C Tables 4.2.6.8 and 6.1.1.4'
N N 0.0061 0.0033 'International Tables Vol C Tables 4.2.6.8 and 6.1.1.4'

loop_
_geom_angle_atom_site_label_1
_geom_angle_atom_site_label_2
_geom_angle_atom_site_label_3
_geom_angle
_geom_angle_site_symmetry_3
C6 O2 C7 115.35(10) .
C5 C2 C1 118.43(11) .
N1 C1 C2 123.66(13) .
N1 C3 C4 124.04(12) .
C3 C4 C5 118.36(12) .
C2 C5 C4 118.75(11) .
C2 C5 C6 122.89(10) .
C4 C5 C6 118.34(11) .
O1 C6 O2 123.80(12) .
O1 C6 C5 124.54(12) .
O2 C6 C5 111.66(11) .
O2 C7 C7 104.89(13) 3_574
C3 N1 C1 116.77(12) .

loop_
_geom_bond_atom_site_label_1
_geom_bond_atom_site_label_2
_geom_bond_distance
_geom_bond_site_symmetry_2
O2 C6 1.3450(16) .
O2 C7 1.4492(15) .
O1 C6 1.2015(16) .
C2 C5 1.3832(17) .
C2 C1 1.3919(17) .
C1 N1 1.3435(18) .
C3 N1 1.3320(18) .
C3 C4 1.3883(18) .
C4 C5 1.3904(17) .
C5 C6 1.4995(16) .
C7 C7 1.501(3) 3_574
